data_9017644
loop_
_publ_author_name
'Della Ventura, G.'
'Bellatreccia, F.'
'Camara, F.'
'Oberti, R.'

_publ_section_title
;
 Crystal-chemistry and short-range order of fluoro-edenite and fluoro-pargasite:
 a combined X-ray diffraction and FTIR spectroscopic approach
 Note: Sample FK1
;
_journal_name_full 'Mineralogical Magazine'
_journal_page_first 293
_journal_page_last 310
_journal_volume 78
_journal_year 2014
_chemical_compound_source 'Edenville, Orange County, New York, USA'
_chemical_formula_sum 'Al1.86 Ca2 Cl0.03 F1.18 Fe0.37 H0.8 K0.13 Mg4.09 Na0.75 O22.8 Si6.6 Ti0.04 Zn0.01'
_chemical_name_mineral Fluoro-pargasite
_space_group_IT_number 12
_space_group_name_Hall '-C 2y'
_space_group_name_H-M_alt 'C 1 2/m 1'
_symmetry_space_group_name_H-M 'C 1 2/m 1'
_cell_angle_alpha 90
_cell_angle_beta 105.17
_cell_angle_gamma 90
_cell_formula_units_Z 2
_cell_length_a 9.862
_cell_length_b 17.998
_cell_length_c 5.2942
_cell_volume 906.956
_database_code_amcsd 0020430
_exptl_crystal_density_diffrn 3.112
_cod_data_source_file inputs/fixed/downloads/18/18551.cif
_cod_data_source_block 18551
_cod_original_formula_sum 'Na.75 K.13 Mg4.09 Al1.86 Ti.04 Zn.01 Fe.37 Ca2 Si6.6 O22.8 F1.18 Cl.03 H.8'
_cod_database_code 9017644

loop_
_space_group_symop_operation_xyz
x,y,z
1/2+x,1/2+y,z
x,-y,z
1/2+x,1/2-y,z
-x,y,-z
1/2-x,1/2+y,-z
-x,-y,-z
1/2-x,1/2-y,-z

loop_
_atom_site_aniso_label
_atom_site_aniso_U_11
_atom_site_aniso_U_22
_atom_site_aniso_U_33
_atom_site_aniso_U_12
_atom_site_aniso_U_13
_atom_site_aniso_U_23
NaA 0.01652 0.02133 0.02659 0.00000 0.01749 0.00000
KA 0.01652 0.02133 0.02659 0.00000 0.01749 0.00000
NaAm 0.01698 0.05744 0.02116 0.00000 0.00419 0.00000
KAm 0.01698 0.05744 0.02116 0.00000 0.00419 0.00000
NaA2 0.02478 0.01969 0.03823 0.00000 0.02858 0.00000
KA2 0.02478 0.01969 0.03823 0.00000 0.02858 0.00000
MgM1 0.00688 0.00656 0.00807 0.00000 0.00296 0.00000
AlM1 0.00688 0.00656 0.00807 0.00000 0.00296 0.00000
TiM1 0.00688 0.00656 0.00807 0.00000 0.00296 0.00000
ZnM1 0.00688 0.00656 0.00807 0.00000 0.00296 0.00000
FeM1 0.00688 0.00656 0.00807 0.00000 0.00296 0.00000
MgM2 0.00551 0.00492 0.00847 0.00000 0.00246 0.00000
AlM2 0.00551 0.00492 0.00847 0.00000 0.00246 0.00000
TiM2 0.00551 0.00492 0.00847 0.00000 0.00246 0.00000
ZnM2 0.00551 0.00492 0.00847 0.00000 0.00246 0.00000
FeM2 0.00551 0.00492 0.00847 0.00000 0.00246 0.00000
MgM3 0.00643 0.00492 0.00741 0.00000 0.00148 0.00000
AlM3 0.00643 0.00492 0.00741 0.00000 0.00148 0.00000
TiM3 0.00643 0.00492 0.00741 0.00000 0.00148 0.00000
ZnM3 0.00643 0.00492 0.00741 0.00000 0.00148 0.00000
FeM3 0.00643 0.00492 0.00741 0.00000 0.00148 0.00000
CaM4 0.01010 0.00821 0.01283 0.00000 0.00641 0.00000
SiT1 0.00367 0.00492 0.00727 0.00000 0.00172 0.00000
AlT1 0.00367 0.00492 0.00727 0.00000 0.00172 0.00000
SiT2 0.00413 0.00656 0.00727 0.00000 0.00222 0.00047
AlT2 0.00413 0.00656 0.00727 0.00000 0.00222 0.00047
O1 0.00688 0.00985 0.00913 -0.00260 0.00320 -0.00140
O2 0.00505 0.00656 0.01124 0.00000 0.00172 0.00093
O3 0.01010 0.00985 0.01270 0.00000 0.00394 0.00000
F3 0.01010 0.00985 0.01270 0.00000 0.00394 0.00000
Cl3 0.01010 0.00985 0.01270 0.00000 0.00394 0.00000
O4 0.01056 0.00821 0.01270 -0.00174 0.00567 -0.00047
O5 0.00826 0.01313 0.01138 0.00000 0.00172 0.00419
O6 0.00734 0.01149 0.01429 0.00087 0.00370 -0.00373
O7 0.00964 0.00821 0.02037 0.00000 0.00246 0.00000
H 4.58979 0.00000 0.00000 0.00000 0.00000 0.00000

loop_
_atom_site_label
_atom_site_fract_x
_atom_site_fract_y
_atom_site_fract_z
_atom_site_occupancy
_atom_site_U_iso_or_equiv
_atom_site_type_symbol
_atom_site_attached_hydrogens
NaA 0.00000 0.50000 0.00000 0.15000 0.01887 Na 0
KA 0.00000 0.50000 0.00000 0.02600 0.01887 K 0
NaAm 0.04528 0.50000 0.10067 0.15000 0.03192 Na 0
KAm 0.04528 0.50000 0.10067 0.02600 0.03192 K 0
NaA2 0.00000 0.47294 0.00000 0.15000 0.02368 Na 0
KA2 0.00000 0.47294 0.00000 0.02600 0.02368 K 0
MgM1 0.00000 0.08910 0.50000 0.81800 0.00684 Mg 0
AlM1 0.00000 0.08910 0.50000 0.09200 0.00684 Al 0
TiM1 0.00000 0.08910 0.50000 0.00800 0.00684 Ti 0
ZnM1 0.00000 0.08910 0.50000 0.00200 0.00684 Zn 0
FeM1 0.00000 0.08910 0.50000 0.07400 0.00684 Fe 0
MgM2 0.00000 0.17601 0.00000 0.81800 0.00633 Mg 0
AlM2 0.00000 0.17601 0.00000 0.09200 0.00633 Al 0
TiM2 0.00000 0.17601 0.00000 0.00800 0.00633 Ti 0
ZnM2 0.00000 0.17601 0.00000 0.00200 0.00633 Zn 0
FeM2 0.00000 0.17601 0.00000 0.07400 0.00633 Fe 0
MgM3 0.00000 0.00000 0.00000 0.81800 0.00646 Mg 0
AlM3 0.00000 0.00000 0.00000 0.09200 0.00646 Al 0
TiM3 0.00000 0.00000 0.00000 0.00800 0.00646 Ti 0
ZnM3 0.00000 0.00000 0.00000 0.00200 0.00646 Zn 0
FeM3 0.00000 0.00000 0.00000 0.07400 0.00646 Fe 0
CaM4 0.00000 0.27916 0.50000 1.00000 0.00963 Ca 0
SiT1 0.28064 0.08506 0.30189 0.82500 0.00519 Si 0
AlT1 0.28064 0.08506 0.30189 0.17500 0.00519 Al 0
SiT2 0.29019 0.17281 0.81134 0.82500 0.00557 Si 0
AlT2 0.29019 0.17281 0.81134 0.17500 0.00557 Al 0
O1 0.10783 0.08689 0.21743 1.00000 0.00861 O 0
O2 0.11931 0.17229 0.73105 1.00000 0.00785 O 0
O3 0.10663 0.00000 0.71453 0.40000 0.01051 O 0
F3 0.10663 0.00000 0.71453 0.59000 0.01051 F 0
Cl3 0.10663 0.00000 0.71453 0.01500 0.01051 Cl 0
O4 0.36594 0.25021 0.79092 1.00000 0.01001 O 0
O5 0.34955 0.13877 0.10874 1.00000 0.01127 O 0
O6 0.34470 0.11753 0.60525 1.00000 0.01089 O 0
O7 0.34173 0.00000 0.28363 1.00000 0.01317 O 0
H 0.17631 0.00000 0.74434 0.40000 0.01267 H 0

loop_
_cod_changelog_entry_id
_cod_changelog_entry_author
_cod_changelog_entry_date
_cod_changelog_entry_text
1
;cod-tools version 3.8.0
Id: cif_guess_AMCSD_atom_types 9581 2023-05-17 12:35:41Z saulius
;
2023-05-23T09:23:26+03:00
;Derived atom types and hydrogen counts
from atom names that follow the AMCSD naming convention
(Wat == water, O-H == hydroxyl).
;

loop_
_cod_related_entry_id
_cod_related_entry_database
_cod_related_entry_code
1 AMCSD 0020430
